data_7237076
loop_
_publ_author_name
'Yao, Shu-Li'
'Zheng, Teng-Fei'
'Tian, Xue-Mei'
'Liu, Sui-Jun'
'Cao, Chen'
'Zhu, Ze-Hao'
'Chen, Yong-Qiang'
'Chen, Jing-Lin'
'Wen, He-Rui'

_publ_section_title
;
 Dicarboxylate-induced structural diversity of luminescent ZnII/CdII
 coordination polymers derived from V-shaped bis-benzimidazole
;
_journal_issue 38
_journal_name_full CrystEngComm
_journal_page_first 5822
_journal_paper_doi 10.1039/C8CE01261J
_journal_volume 20
_journal_year 2018
_chemical_formula_moiety 'C34 H22 N4 O5 Zn'
_chemical_formula_sum 'C34 H22 N4 O5 Zn'
_chemical_formula_weight 631.95
_space_group_crystal_system triclinic
_space_group_IT_number 2
_space_group_name_Hall '-P 1'
_space_group_name_H-M_alt 'P -1'
_atom_sites_solution_hydrogens geom
_audit_creation_date 2018-06-03
_audit_creation_method
;
Olex2 1.2
(compiled 2018.05.29 svn.r3508 for OlexSys, GUI svn.r5506)
;
_audit_update_record
;
2018-06-03 deposited with the CCDC.
2018-09-03 downloaded from the CCDC.
;
_cell_angle_alpha 101.248(3)
_cell_angle_beta 108.513(3)
_cell_angle_gamma 103.284(3)
_cell_formula_units_Z 2
_cell_length_a 10.4474(13)
_cell_length_b 12.4603(16)
_cell_length_c 13.9284(18)
_cell_measurement_reflns_used 5011
_cell_measurement_temperature 300(2)
_cell_measurement_theta_max 23.81
_cell_measurement_theta_min 2.91
_cell_volume 1601.2(4)
_computing_cell_refinement 'SAINT V8.38A (?, 2016)'
_computing_data_collection 'Bruker APEX2'
_computing_data_reduction 'SAINT V8.38A (?, 2016)'
_computing_molecular_graphics 'Olex2 (Dolomanov et al., 2009)'
_computing_publication_material 'Olex2 (Dolomanov et al., 2009)'
_computing_structure_refinement 'ShelXL (Sheldrick, 2015)'
_computing_structure_solution 'SHELXS-97 (Sheldrick, 1990)'
_diffrn_ambient_temperature 300.15
_diffrn_measured_fraction_theta_full 0.997
_diffrn_measured_fraction_theta_max 0.997
_diffrn_measurement_device_type 'CCD area detector'
_diffrn_measurement_method 'phi and omega scans'
_diffrn_radiation_monochromator graphite
_diffrn_radiation_type MoK\a
_diffrn_radiation_wavelength 0.71073
_diffrn_reflns_av_R_equivalents 0.0962
_diffrn_reflns_av_unetI/netI 0.1162
_diffrn_reflns_Laue_measured_fraction_full 0.997
_diffrn_reflns_Laue_measured_fraction_max 0.997
_diffrn_reflns_limit_h_max 12
_diffrn_reflns_limit_h_min -12
_diffrn_reflns_limit_k_max 14
_diffrn_reflns_limit_k_min -14
_diffrn_reflns_limit_l_max 16
_diffrn_reflns_limit_l_min -16
_diffrn_reflns_number 23076
_diffrn_reflns_point_group_measured_fraction_full 0.997
_diffrn_reflns_point_group_measured_fraction_max 0.997
_diffrn_reflns_theta_full 25.009
_diffrn_reflns_theta_max 25.009
_diffrn_reflns_theta_min 2.909
_exptl_absorpt_coefficient_mu 0.813
_exptl_absorpt_correction_T_max 0.8351
_exptl_absorpt_correction_T_min 0.7697
_exptl_absorpt_correction_type multi-scan
_exptl_absorpt_process_details SADABS
_exptl_crystal_colour colorless
_exptl_crystal_density_diffrn 1.311
_exptl_crystal_density_method 'not measured'
_exptl_crystal_description block
_exptl_crystal_F_000 648
_exptl_crystal_size_max 0.34
_exptl_crystal_size_mid 0.27
_exptl_crystal_size_min 0.23
_platon_squeeze_details
;

;
_refine_diff_density_max 0.706
_refine_diff_density_min -0.782
_refine_diff_density_rms 0.100
_refine_ls_extinction_method none
_refine_ls_goodness_of_fit_ref 1.100
_refine_ls_hydrogen_treatment constr
_refine_ls_matrix_type full
_refine_ls_number_parameters 397
_refine_ls_number_reflns 5633
_refine_ls_number_restraints 0
_refine_ls_restrained_S_all 1.100
_refine_ls_R_factor_all 0.1264
_refine_ls_R_factor_gt 0.0780
_refine_ls_shift/su_max 0.000
_refine_ls_shift/su_mean 0.000
_refine_ls_structure_factor_coef Fsqd
_refine_ls_weighting_details 'w=1/[\s^2^(Fo^2^)+(0.0747P)^2^+4.5539P] where P=(Fo^2^+2Fc^2^)/3'
_refine_ls_weighting_scheme calc
_refine_ls_wR_factor_gt 0.1843
_refine_ls_wR_factor_ref 0.1997
_reflns_Friedel_coverage 0.000
_reflns_number_gt 3687
_reflns_number_total 5633
_reflns_threshold_expression 'I > 2\s(I)'
_cod_data_source_file c8ce01261j2.cif
_cod_data_source_block 2
_cod_database_code 7237076
_shelx_shelxl_version_number 2017/1
_shelx_space_group_comment
;
The symmetry employed for this shelxl refinement is uniquely defined
by the following loop, which should always be used as a source of
symmetry information in preference to the above space-group names.
They are only intended as comments.
;
_shelx_estimated_absorpt_t_max 0.835
_shelx_estimated_absorpt_t_min 0.770
_olex2_refinement_description
;
1. Fixed Uiso
 At 1.2 times of:
  All C(H) groups
2.a Aromatic/amide H refined with riding coordinates:
 C27(H27), C15(H15), C28(H28), C3(H3), C18(H18), C30(H30), C17(H17), C31(H31),
 C13(H13), C10(H10), C12(H12), C23(H23), C9(H9), C24(H24), C25(H25), C7(H7),
 C20(H20), C32(H32), C33(H33), C4(H4), C6(H6), C19(H19)
;
_olex2_submission_special_instructions 'No special instructions were received'

loop_
_space_group_symop_operation_xyz
'x, y, z'
'-x, -y, -z'

loop_
_atom_site_label
_atom_site_type_symbol
_atom_site_fract_x
_atom_site_fract_y
_atom_site_fract_z
_atom_site_U_iso_or_equiv
_atom_site_adp_type
_atom_site_occupancy
_atom_site_site_symmetry_order
_atom_site_calc_flag
_atom_site_refinement_flags_posn
C26 C -0.2674(7) 0.8727(5) 0.5278(5) 0.0295(16) Uani 1 1 d .
C27 C -0.1640(7) 0.8178(5) 0.5521(5) 0.0279(15) Uani 1 1 d .
H27 H -0.190617 0.738081 0.537668 0.033 Uiso 1 1 calc R
Zn1 Zn 0.24860(8) 0.57278(6) 0.50543(6) 0.0249(3) Uani 1 1 d .
O1 O 0.0681(5) 0.5169(4) 0.3824(4) 0.0424(13) Uani 1 1 d .
C14 C -0.6159(9) 0.4861(7) -0.3566(6) 0.044(2) Uani 1 1 d .
N1 N 0.2007(5) 0.7043(4) 0.5900(4) 0.0272(13) Uani 1 1 d .
O3 O -0.4507(6) 0.2588(4) -0.0482(4) 0.0553(15) Uani 1 1 d .
O4 O -0.7445(6) 0.4516(4) -0.4186(4) 0.0496(14) Uani 1 1 d .
N4 N 0.3896(6) 0.6753(5) 0.4616(4) 0.0315(14) Uani 1 1 d .
C2 C -0.0729(7) 0.3870(6) 0.2149(5) 0.0341(17) Uani 1 1 d .
N2 N 0.0839(5) 0.8267(4) 0.6193(4) 0.0308(13) Uani 1 1 d .
C15 C 0.0828(6) 0.7293(5) 0.5570(5) 0.0288(16) Uani 1 1 d .
H15 H 0.005097 0.683833 0.495897 0.035 Uiso 1 1 calc R
C16 C 0.2876(6) 0.7917(5) 0.6820(5) 0.0268(15) Uani 1 1 d .
N3 N 0.5875(6) 0.8065(5) 0.4823(4) 0.0308(13) Uani 1 1 d .
C29 C 0.3553(7) 0.7353(6) 0.3880(5) 0.0292(16) Uani 1 1 d .
C28 C 0.5279(6) 0.7191(6) 0.5142(5) 0.0298(16) Uani 1 1 d .
H28 H 0.578952 0.692770 0.567432 0.036 Uiso 1 1 calc R
C1 C 0.0587(8) 0.4281(6) 0.3128(5) 0.0362(17) Uani 1 1 d .
C3 C -0.1723(8) 0.4435(6) 0.2017(6) 0.0426(19) Uani 1 1 d .
H3 H -0.155800 0.510070 0.253803 0.051 Uiso 1 1 calc R
C34 C 0.4801(7) 0.8195(6) 0.4011(5) 0.0314(16) Uani 1 1 d .
C18 C 0.4836(8) 0.9007(6) 0.8390(6) 0.046(2) Uani 1 1 d .
H18 H 0.575970 0.915014 0.885998 0.056 Uiso 1 1 calc R
O5 O -0.5305(7) 0.5723(5) -0.3560(5) 0.0672(17) Uani 1 1 d .
C11 C -0.5707(7) 0.4229(6) -0.2774(5) 0.0329(17) Uani 1 1 d .
O2 O 0.1502(6) 0.3804(5) 0.3243(4) 0.0651(17) Uani 1 1 d .
C8 C -0.4854(8) 0.3181(6) -0.1220(5) 0.0369(18) Uani 1 1 d .
C21 C 0.2168(7) 0.8689(5) 0.7031(5) 0.0288(15) Uani 1 1 d .
C30 C 0.2246(8) 0.7230(6) 0.3098(6) 0.0396(18) Uani 1 1 d .
H30 H 0.140854 0.668960 0.301256 0.048 Uiso 1 1 calc R
C22 C -0.0227(7) 0.8823(6) 0.5975(5) 0.0287(15) Uani 1 1 d .
C17 C 0.4249(7) 0.8055(6) 0.7515(6) 0.0403(18) Uani 1 1 d .
H17 H 0.473292 0.753639 0.739272 0.048 Uiso 1 1 calc R
C5 C -0.3211(8) 0.3068(6) 0.0376(5) 0.0415(19) Uani 1 1 d .
C31 C 0.2267(8) 0.7945(7) 0.2467(6) 0.047(2) Uani 1 1 d .
H31 H 0.142415 0.786641 0.192441 0.057 Uiso 1 1 calc R
C13 C -0.3867(8) 0.3997(7) -0.1364(6) 0.0444(19) Uani 1 1 d .
H13 H -0.290756 0.419871 -0.094267 0.053 Uiso 1 1 calc R
C10 C -0.6680(8) 0.3364(6) -0.2644(6) 0.0411(19) Uani 1 1 d .
H10 H -0.763168 0.313294 -0.309251 0.049 Uiso 1 1 calc R
C12 C -0.4309(8) 0.4515(7) -0.2138(6) 0.0433(19) Uani 1 1 d .
H12 H -0.363710 0.507439 -0.223243 0.052 Uiso 1 1 calc R
C23 C 0.0178(8) 1.0022(6) 0.6215(6) 0.0393(18) Uani 1 1 d .
H23 H 0.113477 1.045784 0.652915 0.047 Uiso 1 1 calc R
C9 C -0.6273(8) 0.2842(6) -0.1871(6) 0.0439(19) Uani 1 1 d .
H9 H -0.693880 0.226940 -0.178618 0.053 Uiso 1 1 calc R
C24 C -0.0849(8) 1.0551(6) 0.5983(6) 0.0407(19) Uani 1 1 d .
H24 H -0.058587 1.134947 0.613844 0.049 Uiso 1 1 calc R
C25 C -0.2271(8) 0.9909(6) 0.5520(6) 0.0412(19) Uani 1 1 d .
H25 H -0.295857 1.027737 0.537060 0.049 Uiso 1 1 calc R
C7 C -0.1011(9) 0.2882(7) 0.1384(6) 0.053(2) Uani 1 1 d .
H7 H -0.035751 0.247717 0.146310 0.064 Uiso 1 1 calc R
C20 C 0.2755(8) 0.9618(6) 0.7934(5) 0.0401(18) Uani 1 1 d .
H20 H 0.225869 1.011861 0.808033 0.048 Uiso 1 1 calc R
C32 C 0.3510(9) 0.8791(7) 0.2608(6) 0.051(2) Uani 1 1 d .
H32 H 0.345837 0.927058 0.217195 0.061 Uiso 1 1 calc R
C33 C 0.4799(8) 0.8933(6) 0.3368(6) 0.0429(19) Uani 1 1 d .
H33 H 0.562466 0.948750 0.345303 0.051 Uiso 1 1 calc R
C4 C -0.2973(8) 0.4036(7) 0.1122(6) 0.052(2) Uani 1 1 d .
H4 H -0.363349 0.443425 0.104037 0.062 Uiso 1 1 calc R
C6 C -0.2260(8) 0.2470(6) 0.0486(6) 0.051(2) Uani 1 1 d .
H6 H -0.244200 0.179678 -0.003269 0.062 Uiso 1 1 calc R
C19 C 0.4097(9) 0.9759(6) 0.8594(6) 0.050(2) Uani 1 1 d .
H19 H 0.453417 1.038053 0.920410 0.059 Uiso 1 1 calc R

loop_
_atom_site_aniso_label
_atom_site_aniso_U_11
_atom_site_aniso_U_22
_atom_site_aniso_U_33
_atom_site_aniso_U_23
_atom_site_aniso_U_13
_atom_site_aniso_U_12
C26 0.033(4) 0.024(4) 0.035(4) 0.004(3) 0.023(3) 0.002(3)
C27 0.032(4) 0.015(3) 0.039(4) 0.006(3) 0.019(3) 0.006(3)
Zn1 0.0222(4) 0.0248(4) 0.0257(4) 0.0074(3) 0.0058(3) 0.0080(3)
O1 0.040(3) 0.038(3) 0.033(3) 0.008(2) 0.002(2) 0.000(2)
C14 0.063(6) 0.041(5) 0.044(5) 0.014(4) 0.030(5) 0.034(5)
N1 0.022(3) 0.026(3) 0.030(3) 0.002(3) 0.010(3) 0.006(3)
O3 0.061(4) 0.038(3) 0.037(3) 0.015(3) -0.015(3) 0.005(3)
O4 0.067(4) 0.048(3) 0.029(3) 0.012(2) 0.001(3) 0.033(3)
N4 0.033(3) 0.036(3) 0.040(3) 0.023(3) 0.021(3) 0.016(3)
C2 0.036(4) 0.037(4) 0.022(4) 0.011(3) 0.006(3) 0.004(3)
N2 0.028(3) 0.024(3) 0.036(3) 0.001(3) 0.012(3) 0.006(3)
C15 0.018(3) 0.024(4) 0.032(4) 0.003(3) 0.002(3) -0.002(3)
C16 0.025(4) 0.025(4) 0.030(4) 0.012(3) 0.010(3) 0.004(3)
N3 0.034(3) 0.034(3) 0.040(4) 0.019(3) 0.024(3) 0.018(3)
C29 0.034(4) 0.039(4) 0.027(4) 0.013(3) 0.019(3) 0.020(3)
C28 0.021(4) 0.035(4) 0.034(4) 0.013(3) 0.009(3) 0.009(3)
C1 0.040(4) 0.037(4) 0.025(4) 0.014(4) 0.007(3) 0.003(4)
C3 0.052(5) 0.037(4) 0.028(4) 0.002(3) 0.003(4) 0.019(4)
C34 0.032(4) 0.039(4) 0.037(4) 0.015(3) 0.024(3) 0.017(3)
C18 0.033(4) 0.043(5) 0.042(5) 0.012(4) 0.000(4) -0.005(4)
O5 0.086(5) 0.068(4) 0.081(5) 0.051(4) 0.045(4) 0.040(4)
C11 0.041(4) 0.040(4) 0.019(4) 0.007(3) 0.008(3) 0.020(4)
O2 0.045(3) 0.087(5) 0.049(4) 0.017(3) -0.008(3) 0.035(3)
C8 0.053(5) 0.029(4) 0.022(4) 0.008(3) 0.005(4) 0.014(4)
C21 0.024(4) 0.028(4) 0.027(4) 0.007(3) 0.006(3) 0.001(3)
C30 0.043(5) 0.037(4) 0.038(4) 0.008(4) 0.014(4) 0.014(4)
C22 0.031(4) 0.032(4) 0.028(4) 0.010(3) 0.017(3) 0.010(3)
C17 0.034(4) 0.039(4) 0.039(4) 0.010(4) 0.006(4) 0.008(4)
C5 0.043(5) 0.036(4) 0.028(4) 0.012(4) -0.003(4) 0.001(4)
C31 0.046(5) 0.058(5) 0.046(5) 0.021(4) 0.016(4) 0.028(4)
C13 0.036(4) 0.055(5) 0.036(4) 0.015(4) 0.005(4) 0.015(4)
C10 0.043(5) 0.035(4) 0.033(4) 0.004(4) 0.000(4) 0.016(4)
C12 0.046(5) 0.051(5) 0.040(5) 0.023(4) 0.019(4) 0.016(4)
C23 0.044(4) 0.028(4) 0.050(5) 0.009(4) 0.024(4) 0.012(4)
C9 0.034(4) 0.036(4) 0.041(5) 0.008(4) -0.001(4) -0.003(3)
C24 0.044(5) 0.017(4) 0.064(5) 0.013(4) 0.028(4) 0.005(3)
C25 0.046(5) 0.043(5) 0.051(5) 0.015(4) 0.030(4) 0.026(4)
C7 0.055(5) 0.050(5) 0.045(5) 0.004(4) 0.005(4) 0.025(4)
C20 0.053(5) 0.032(4) 0.031(4) 0.003(3) 0.015(4) 0.011(4)
C32 0.062(6) 0.067(6) 0.043(5) 0.034(4) 0.025(5) 0.030(5)
C33 0.056(5) 0.044(5) 0.046(5) 0.023(4) 0.032(4) 0.022(4)
C4 0.052(5) 0.042(5) 0.040(5) 0.003(4) -0.007(4) 0.018(4)
C6 0.060(5) 0.036(5) 0.034(5) -0.003(4) -0.006(4) 0.014(4)
C19 0.064(6) 0.024(4) 0.039(5) -0.002(4) 0.009(4) 0.001(4)

loop_
_atom_type_symbol
_atom_type_description
_atom_type_scat_dispersion_real
_atom_type_scat_dispersion_imag
_atom_type_scat_source
C C 0.0030 0.0020 'International Tables Vol C Tables 4.2.6.8 and 6.1.1.4'
H H 0.0000 0.0000 'International Tables Vol C Tables 4.2.6.8 and 6.1.1.4'
N N 0.0060 0.0030 'International Tables Vol C Tables 4.2.6.8 and 6.1.1.4'
O O 0.0110 0.0060 'International Tables Vol C Tables 4.2.6.8 and 6.1.1.4'
Zn Zn 0.2840 1.4300 'International Tables Vol C Tables 4.2.6.8 and 6.1.1.4'

loop_
_geom_angle_atom_site_label_1
_geom_angle_atom_site_label_2
_geom_angle_atom_site_label_3
_geom_angle
_geom_angle_site_symmetry_1
_geom_angle_site_symmetry_3
C27 C26 N3 119.6(6) . 1_455
C25 C26 C27 119.7(6) . .
C25 C26 N3 120.7(6) . 1_455
C26 C27 H27 120.2 . .
C22 C27 C26 119.6(6) . .
C22 C27 H27 120.2 . .
O1 Zn1 C14 135.8(2) . 1_656
O1 Zn1 N1 96.3(2) . .
O1 Zn1 O4 108.2(2) . 1_656
O1 Zn1 N4 105.2(2) . .
O1 Zn1 O5 160.3(2) . 1_656
N1 Zn1 C14 105.8(2) . 1_656
N1 Zn1 O5 100.4(2) . 1_656
O4 Zn1 C14 28.6(2) 1_656 1_656
O4 Zn1 N1 108.4(2) 1_656 .
O4 Zn1 N4 135.0(2) 1_656 .
O4 Zn1 O5 56.5(2) 1_656 1_656
N4 Zn1 C14 109.4(2) . 1_656
N4 Zn1 N1 97.0(2) . .
N4 Zn1 O5 83.2(2) . 1_656
O5 Zn1 C14 27.9(2) 1_656 1_656
C1 O1 Zn1 113.1(5) . .
O4 C14 Zn1 49.7(4) . 1_454
O4 C14 C11 118.0(7) . .
O5 C14 Zn1 72.4(5) . 1_454
O5 C14 O4 122.0(7) . .
O5 C14 C11 119.8(8) . .
C11 C14 Zn1 166.8(6) . 1_454
C15 N1 Zn1 124.8(4) . .
C15 N1 C16 105.2(5) . .
C16 N1 Zn1 129.4(4) . .
C8 O3 C5 118.9(5) . .
C14 O4 Zn1 101.7(5) . 1_454
C29 N4 Zn1 125.8(4) . .
C28 N4 Zn1 126.2(4) . .
C28 N4 C29 106.2(5) . .
C3 C2 C1 121.2(7) . .
C7 C2 C1 120.7(7) . .
C7 C2 C3 118.0(7) . .
C15 N2 C21 106.2(5) . .
C15 N2 C22 126.4(6) . .
C21 N2 C22 127.0(5) . .
N1 C15 N2 113.7(6) . .
N1 C15 H15 123.1 . .
N2 C15 H15 123.1 . .
N1 C16 C17 129.2(6) . .
C21 C16 N1 109.8(5) . .
C21 C16 C17 121.0(6) . .
C28 N3 C26 124.8(6) . 1_655
C28 N3 C34 107.4(5) . .
C34 N3 C26 127.8(6) . 1_655
N4 C29 C34 108.5(6) . .
N4 C29 C30 130.8(6) . .
C30 C29 C34 120.7(6) . .
N4 C28 N3 112.4(6) . .
N4 C28 H28 123.8 . .
N3 C28 H28 123.8 . .
O1 C1 C2 114.9(7) . .
O2 C1 O1 123.2(7) . .
O2 C1 C2 121.9(7) . .
C2 C3 H3 119.2 . .
C2 C3 C4 121.5(7) . .
C4 C3 H3 119.2 . .
N3 C34 C29 105.5(6) . .
N3 C34 C33 132.5(7) . .
C33 C34 C29 121.9(6) . .
C17 C18 H18 118.9 . .
C17 C18 C19 122.2(7) . .
C19 C18 H18 118.9 . .
C14 O5 Zn1 79.7(5) . 1_454
C10 C11 C14 121.7(7) . .
C12 C11 C14 120.2(7) . .
C12 C11 C10 118.1(6) . .
C13 C8 O3 123.3(7) . .
C13 C8 C9 120.8(6) . .
C9 C8 O3 115.8(6) . .
C16 C21 N2 105.0(5) . .
C16 C21 C20 122.5(6) . .
C20 C21 N2 132.5(6) . .
C29 C30 H30 121.7 . .
C31 C30 C29 116.6(7) . .
C31 C30 H30 121.7 . .
C27 C22 N2 120.0(6) . .
C27 C22 C23 120.5(6) . .
C23 C22 N2 119.5(6) . .
C16 C17 H17 122.1 . .
C18 C17 C16 115.9(7) . .
C18 C17 H17 122.1 . .
C4 C5 O3 120.4(7) . .
C4 C5 C6 121.3(7) . .
C6 C5 O3 118.0(7) . .
C30 C31 H31 118.8 . .
C30 C31 C32 122.5(7) . .
C32 C31 H31 118.8 . .
C8 C13 H13 120.4 . .
C8 C13 C12 119.1(7) . .
C12 C13 H13 120.4 . .
C11 C10 H10 119.3 . .
C9 C10 C11 121.4(7) . .
C9 C10 H10 119.3 . .
C11 C12 C13 121.7(7) . .
C11 C12 H12 119.1 . .
C13 C12 H12 119.1 . .
C22 C23 H23 120.4 . .
C24 C23 C22 119.3(7) . .
C24 C23 H23 120.4 . .
C8 C9 H9 120.6 . .
C10 C9 C8 118.8(7) . .
C10 C9 H9 120.6 . .
C23 C24 H24 119.7 . .
C23 C24 C25 120.6(6) . .
C25 C24 H24 119.7 . .
C26 C25 C24 120.3(6) . .
C26 C25 H25 119.8 . .
C24 C25 H25 119.8 . .
C2 C7 H7 119.5 . .
C2 C7 C6 121.1(7) . .
C6 C7 H7 119.5 . .
C21 C20 H20 121.9 . .
C19 C20 C21 116.2(7) . .
C19 C20 H20 121.9 . .
C31 C32 H32 119.0 . .
C33 C32 C31 122.1(7) . .
C33 C32 H32 119.0 . .
C34 C33 H33 121.9 . .
C32 C33 C34 116.2(7) . .
C32 C33 H33 121.9 . .
C3 C4 H4 120.5 . .
C5 C4 C3 119.0(7) . .
C5 C4 H4 120.5 . .
C5 C6 C7 119.1(7) . .
C5 C6 H6 120.5 . .
C7 C6 H6 120.5 . .
C18 C19 H19 118.9 . .
C20 C19 C18 122.3(7) . .
C20 C19 H19 118.9 . .

loop_
_geom_bond_atom_site_label_1
_geom_bond_atom_site_label_2
_geom_bond_distance
_geom_bond_site_symmetry_2
C26 C27 1.394(9) .
C26 N3 1.411(8) 1_455
C26 C25 1.375(9) .
C27 H27 0.9300 .
C27 C22 1.374(9) .
Zn1 O1 1.964(5) .
Zn1 C14 2.578(8) 1_656
Zn1 N1 2.079(5) .
Zn1 O4 2.008(5) 1_656
Zn1 N4 2.045(5) .
Zn1 O5 2.497(6) 1_656
O1 C1 1.282(8) .
C14 O4 1.260(9) .
C14 O5 1.225(9) .
C14 C11 1.496(10) .
N1 C15 1.303(8) .
N1 C16 1.384(8) .
O3 C8 1.385(8) .
O3 C5 1.393(8) .
N4 C29 1.389(8) .
N4 C28 1.316(8) .
C2 C1 1.492(9) .
C2 C3 1.368(10) .
C2 C7 1.364(10) .
N2 C15 1.343(8) .
N2 C21 1.401(8) .
N2 C22 1.426(8) .
C15 H15 0.9300 .
C16 C21 1.383(9) .
C16 C17 1.401(9) .
N3 C28 1.351(8) .
N3 C34 1.382(8) .
C29 C34 1.407(9) .
C29 C30 1.402(9) .
C28 H28 0.9300 .
C1 O2 1.221(8) .
C3 H3 0.9300 .
C3 C4 1.390(10) .
C34 C33 1.404(9) .
C18 H18 0.9300 .
C18 C17 1.376(10) .
C18 C19 1.387(10) .
C11 C10 1.384(10) .
C11 C12 1.364(9) .
C8 C13 1.366(10) .
C8 C9 1.380(9) .
C21 C20 1.384(9) .
C30 H30 0.9300 .
C30 C31 1.370(10) .
C22 C23 1.397(9) .
C17 H17 0.9300 .
C5 C4 1.344(10) .
C5 C6 1.361(10) .
C31 H31 0.9300 .
C31 C32 1.401(11) .
C13 H13 0.9300 .
C13 C12 1.373(10) .
C10 H10 0.9300 .
C10 C9 1.369(10) .
C12 H12 0.9300 .
C23 H23 0.9300 .
C23 C24 1.370(9) .
C9 H9 0.9300 .
C24 H24 0.9300 .
C24 C25 1.381(10) .
C25 H25 0.9300 .
C7 H7 0.9300 .
C7 C6 1.391(10) .
C20 H20 0.9300 .
C20 C19 1.360(10) .
C32 H32 0.9300 .
C32 C33 1.370(10) .
C33 H33 0.9300 .
C4 H4 0.9300 .
C6 H6 0.9300 .
C19 H19 0.9300 .

loop_
_geom_torsion_atom_site_label_1
_geom_torsion_atom_site_label_2
_geom_torsion_atom_site_label_3
_geom_torsion_atom_site_label_4
_geom_torsion
_geom_torsion_site_symmetry_1
_geom_torsion_site_symmetry_4
C26 C27 C22 N2 -177.8(6) . .
C26 C27 C22 C23 1.4(10) . .
C26 N3 C28 N4 177.1(6) 1_655 .
C26 N3 C34 C29 -178.0(6) 1_655 .
C26 N3 C34 C33 3.8(11) 1_655 .
C27 C26 C25 C24 1.2(10) . .
C27 C22 C23 C24 -0.7(11) . .
Zn1 O1 C1 C2 -176.4(4) . .
Zn1 O1 C1 O2 3.1(9) . .
Zn1 C14 C11 C10 13(3) 1_454 .
Zn1 C14 C11 C12 -165.3(19) 1_454 .
Zn1 N1 C15 N2 -171.9(4) . .
Zn1 N1 C16 C21 172.2(4) . .
Zn1 N1 C16 C17 -10.5(10) . .
Zn1 N4 C29 C34 163.5(4) . .
Zn1 N4 C29 C30 -16.8(10) . .
Zn1 N4 C28 N3 -163.3(4) . .
C14 C11 C10 C9 -175.6(7) . .
C14 C11 C12 C13 176.4(7) . .
N1 C16 C21 N2 -1.1(7) . .
N1 C16 C21 C20 176.5(6) . .
N1 C16 C17 C18 -178.3(6) . .
O3 C8 C13 C12 178.1(7) . .
O3 C8 C9 C10 -177.7(6) . .
O3 C5 C4 C3 174.1(7) . .
O3 C5 C6 C7 -174.5(7) . .
O4 C14 O5 Zn1 1.4(7) . 1_454
O4 C14 C11 C10 -6.3(10) . .
O4 C14 C11 C12 175.1(6) . .
N4 C29 C34 N3 0.8(7) . .
N4 C29 C34 C33 179.1(6) . .
N4 C29 C30 C31 -178.1(7) . .
C2 C3 C4 C5 0.6(12) . .
C2 C7 C6 C5 -0.1(13) . .
N2 C21 C20 C19 179.0(7) . .
N2 C22 C23 C24 178.5(6) . .
C15 N1 C16 C21 0.6(7) . .
C15 N1 C16 C17 177.8(7) . .
C15 N2 C21 C16 1.2(7) . .
C15 N2 C21 C20 -176.1(7) . .
C15 N2 C22 C27 40.3(9) . .
C15 N2 C22 C23 -138.9(7) . .
C16 N1 C15 N2 0.2(7) . .
C16 C21 C20 C19 2.2(10) . .
N3 C26 C27 C22 -179.3(6) 1_455 .
N3 C26 C25 C24 178.8(6) 1_455 .
N3 C34 C33 C32 178.2(7) . .
C29 N4 C28 N3 1.7(7) . .
C29 C34 C33 C32 0.3(10) . .
C29 C30 C31 C32 -2.3(11) . .
C28 N4 C29 C34 -1.5(7) . .
C28 N4 C29 C30 178.2(7) . .
C28 N3 C34 C29 0.2(7) . .
C28 N3 C34 C33 -177.9(7) . .
C1 C2 C3 C4 -178.0(7) . .
C1 C2 C7 C6 177.7(7) . .
C3 C2 C1 O1 1.6(10) . .
C3 C2 C1 O2 -177.9(7) . .
C3 C2 C7 C6 1.1(12) . .
C34 N3 C28 N4 -1.2(7) . .
C34 C29 C30 C31 1.5(10) . .
O5 C14 O4 Zn1 -1.8(8) . 1_454
O5 C14 C11 C10 169.9(7) . .
O5 C14 C11 C12 -8.7(10) . .
C11 C14 O4 Zn1 174.2(5) . 1_454
C11 C14 O5 Zn1 -174.5(6) . 1_454
C11 C10 C9 C8 -0.9(11) . .
C8 O3 C5 C4 67.5(10) . .
C8 O3 C5 C6 -118.6(8) . .
C8 C13 C12 C11 -0.5(12) . .
C21 N2 C15 N1 -0.9(8) . .
C21 N2 C22 C27 -147.5(6) . .
C21 N2 C22 C23 33.3(10) . .
C21 C16 C17 C18 -1.3(10) . .
C21 C20 C19 C18 -1.0(11) . .
C30 C29 C34 N3 -179.0(6) . .
C30 C29 C34 C33 -0.6(10) . .
C30 C31 C32 C33 2.1(12) . .
C22 N2 C15 N1 172.6(6) . .
C22 N2 C21 C16 -172.3(6) . .
C22 N2 C21 C20 10.5(11) . .
C22 C23 C24 C25 0.2(11) . .
C17 C16 C21 N2 -178.6(6) . .
C17 C16 C21 C20 -1.0(10) . .
C17 C18 C19 C20 -1.3(12) . .
C5 O3 C8 C13 21.8(10) . .
C5 O3 C8 C9 -162.6(7) . .
C31 C32 C33 C34 -1.0(11) . .
C13 C8 C9 C10 -2.0(11) . .
C10 C11 C12 C13 -2.3(11) . .
C12 C11 C10 C9 3.0(11) . .
C23 C24 C25 C26 -0.5(11) . .
C9 C8 C13 C12 2.7(11) . .
C25 C26 C27 C22 -1.7(10) . .
C7 C2 C1 O1 -174.9(7) . .
C7 C2 C1 O2 5.6(11) . .
C7 C2 C3 C4 -1.4(12) . .
C4 C5 C6 C7 -0.7(13) . .
C6 C5 C4 C3 0.4(13) . .
C19 C18 C17 C16 2.4(11) . .
